data_4311056
loop_
_publ_author_name
'Patrick Deschamps'
'Prasad P. Kulkarni'
'Bibudhendra Sarkar'

_publ_section_title
;
 X-ray Structure of Physiological Copper(II)-Bis(l-histidinato) Complex
;
_journal_name_full 'Inorganic Chemistry'
_journal_page_first 3338
_journal_page_last 3340
_journal_paper_doi 10.1021/ic035413q
_journal_volume 43
_journal_year 2004
_chemical_absolute_configuration rmad
_chemical_formula_moiety 'C12 H16 Cu N6 O4, 1.5(H2 O)'
_chemical_formula_sum 'C12 H19 Cu N6 O5.5'
_chemical_formula_weight 398.87
_space_group_IT_number 4
_symmetry_cell_setting monoclinic
_symmetry_space_group_name_Hall 'P 2yb'
_symmetry_space_group_name_H-M 'P 1 21 1'
_atom_sites_solution_hydrogens geom
_atom_sites_solution_primary direct
_atom_sites_solution_secondary difmap
_audit_creation_method SHELXL-97
_cell_angle_alpha 90.00
_cell_angle_beta 94.273(2)
_cell_angle_gamma 90.00
_cell_formula_units_Z 2
_cell_length_a 6.9600(2)
_cell_length_b 11.6650(5)
_cell_length_c 9.6300(3)
_cell_measurement_reflns_used 6367
_cell_measurement_temperature 150(1)
_cell_measurement_theta_max 27.5
_cell_measurement_theta_min 2.6
_cell_volume 779.67(5)
_computing_cell_refinement 'Denzo-SMN (Otwinowski & Minor, 1997)'
_computing_data_collection 'Collect (Nonius BV, 1997-2002)'
_computing_data_reduction Denzo-SMN
_computing_molecular_graphics 'SHELXTL V6.12'
_computing_publication_material 'SHELXTL V6.12'
_computing_structure_refinement 'SHELXTL V6.12(Sheldrick, 2001)'
_computing_structure_solution 'SIR-92 (Altomare et al., 1993)'
_diffrn_ambient_temperature 150(1)
_diffrn_detector_area_resol_mean 9
_diffrn_measured_fraction_theta_full 0.996
_diffrn_measured_fraction_theta_max 0.996
_diffrn_measurement_device_type 'Nonius KappaCCD'
_diffrn_measurement_method '\f scans and \w scans with \k offsets'
_diffrn_radiation_monochromator graphite
_diffrn_radiation_source 'fine-focus sealed tube'
_diffrn_radiation_type MoK\a
_diffrn_radiation_wavelength 0.71073
_diffrn_reflns_av_R_equivalents 0.0408
_diffrn_reflns_av_sigmaI/netI 0.0631
_diffrn_reflns_limit_h_max 9
_diffrn_reflns_limit_h_min -9
_diffrn_reflns_limit_k_max 14
_diffrn_reflns_limit_k_min -15
_diffrn_reflns_limit_l_max 12
_diffrn_reflns_limit_l_min -12
_diffrn_reflns_number 6417
_diffrn_reflns_theta_full 27.47
_diffrn_reflns_theta_max 27.47
_diffrn_reflns_theta_min 2.75
_diffrn_standards_decay_% 0
_diffrn_standards_number 0
_exptl_absorpt_coefficient_mu 1.443
_exptl_absorpt_correction_T_max 0.937
_exptl_absorpt_correction_T_min 0.860
_exptl_absorpt_correction_type multi-scan
_exptl_absorpt_process_details
; 
multi-scan from symmetry-related measurements 
 Sortav (Blessing 1995) 
;
_exptl_crystal_colour blue
_exptl_crystal_density_diffrn 1.699
_exptl_crystal_density_method 'not measured'
_exptl_crystal_description plate
_exptl_crystal_F_000 412
_exptl_crystal_size_max 0.07
_exptl_crystal_size_mid 0.07
_exptl_crystal_size_min 0.05
_refine_diff_density_max 0.344
_refine_diff_density_min -0.449
_refine_diff_density_rms 0.075
_refine_ls_abs_structure_details 'Flack H D (1983), Acta Cryst. A39, 876-881'
_refine_ls_abs_structure_Flack -0.031(14)
_refine_ls_extinction_coef 0.0092(16)
_refine_ls_extinction_expression Fc^*^=kFc[1+0.001xFc^2^\l^3^/sin(2\q)]^-1/4^
_refine_ls_extinction_method SHELXL
_refine_ls_goodness_of_fit_ref 1.038
_refine_ls_hydrogen_treatment constr
_refine_ls_matrix_type full
_refine_ls_number_parameters 280
_refine_ls_number_reflns 3183
_refine_ls_number_restraints 20
_refine_ls_restrained_S_all 1.037
_refine_ls_R_factor_all 0.0435
_refine_ls_R_factor_gt 0.0359
_refine_ls_shift/su_max 0.001
_refine_ls_shift/su_mean 0.000
_refine_ls_structure_factor_coef Fsqd
_refine_ls_weighting_details 'calc w=1/[\s^2^(Fo^2^)+(0.0211P)^2^+0.3256P] where P=(Fo^2^+2Fc^2^)/3'
_refine_ls_weighting_scheme calc
_refine_ls_wR_factor_gt 0.0740
_refine_ls_wR_factor_ref 0.0779
_reflns_number_gt 2876
_reflns_number_total 3183
_reflns_threshold_expression I>2\s(I)
_cod_data_source_file ic035413qsi20040420_095550.cif
_cod_data_source_block k03184
_cod_depositor_comments
;
The following automatic conversions were performed:
'_symmetry_cell_setting' value 'Monoclinic' changed to 'monoclinic'
according to '/home/saulius/struct/CIF-dictionaries/cif_core.dic'
dictionary named 'cif_core.dic' version 2.4.1 from 2010-06-29.

Automatic conversion script
Id: cif_fix_enum 1527 2010-12-29 10:47:43Z saulius 
;
_cod_original_sg_symbol_H-M 'P 21'
_cod_original_formula_sum 'C12 H19 Cu N6 O5.50'
_cod_database_code 4311056

loop_
_symmetry_equiv_pos_as_xyz
'x, y, z'
'-x, y+1/2, -z'

loop_
_atom_site_label
_atom_site_type_symbol
_atom_site_fract_x
_atom_site_fract_y
_atom_site_fract_z
_atom_site_U_iso_or_equiv
_atom_site_adp_type
_atom_site_occupancy
_atom_site_symmetry_multiplicity
_atom_site_calc_flag
_atom_site_refinement_flags
_atom_site_disorder_assembly
_atom_site_disorder_group
Cu1 Cu 0.31608(5) 0.89032(4) 0.26600(4) 0.01653(12) Uani 1 1 d . . .
O1 O 0.5908(3) 0.8528(2) 0.2859(2) 0.0186(6) Uani 1 1 d . A .
O2 O 0.8150(3) 0.7518(3) 0.4077(3) 0.0298(6) Uani 1 1 d . A .
O3 O 0.2108(3) 0.7760(2) 0.0842(3) 0.0219(6) Uani 1 1 d . . .
O4 O 0.0341(4) 0.8202(2) -0.1119(3) 0.0278(6) Uani 1 1 d . . .
N1 N 0.3609(4) 1.0223(3) 0.1425(3) 0.0151(6) Uani 1 1 d . A .
N2 N 0.5136(5) 1.1481(3) 0.0221(3) 0.0190(7) Uani 1 1 d . . .
H2B H 0.6076 1.1902 -0.0069 0.023 Uiso 1 1 calc R . .
N3 N 0.0330(4) 0.9231(2) 0.2431(3) 0.0168(7) Uani 1 1 d . A .
H3A H -0.0344 0.8675 0.2866 0.020 Uiso 1 1 calc R . .
H3B H 0.0070 0.9930 0.2820 0.020 Uiso 1 1 calc R . .
C8 C 0.4916(5) 0.7398(4) 0.4771(4) 0.0265(9) Uani 1 1 d . A 1
H8 H 0.5220 0.7803 0.5676 0.032 Uiso 0.50 1 calc PR A 1
N4 N 0.2978(9) 0.7865(6) 0.4253(7) 0.0173(16) Uiso 0.50 1 d P A 1
H4C H 0.2450 0.8253 0.4964 0.021 Uiso 0.50 1 calc PR A 1
H4D H 0.2171 0.7265 0.3992 0.021 Uiso 0.50 1 calc PR A 1
C8* C 0.4916(5) 0.7398(4) 0.4771(4) 0.0265(9) Uani 0.00 1 d P A 2
H8* H 0.4948 0.7868 0.5641 0.032 Uiso 0.50 1 calc PR A 2
N4* N 0.2978(9) 0.7537(6) 0.3956(7) 0.0146(15) Uiso 0.50 1 d P A 2
H4*A H 0.2029 0.7659 0.4555 0.018 Uiso 0.50 1 calc PR A 2
H4*B H 0.2678 0.6885 0.3448 0.018 Uiso 0.50 1 calc PR A 2
C1 C 0.5294(5) 1.0716(3) 0.1249(3) 0.0176(7) Uani 1 1 d . . .
H1A H 0.6459 1.0544 0.1787 0.021 Uiso 1 1 calc R A .
C2 C 0.3249(5) 1.1495(3) -0.0306(3) 0.0184(7) Uani 1 1 d . . .
H2A H 0.2715 1.1959 -0.1048 0.022 Uiso 1 1 calc R A .
C3 C 0.2287(5) 1.0718(3) 0.0437(3) 0.0159(7) Uani 1 1 d . A .
C4 C 0.0194(5) 1.0421(3) 0.0323(3) 0.0187(7) Uani 1 1 d . . .
H4A H -0.0287 1.0441 -0.0671 0.022 Uiso 1 1 calc R A .
H4B H -0.0516 1.1011 0.0818 0.022 Uiso 1 1 calc R . .
C5 C -0.0242(5) 0.9243(3) 0.0922(3) 0.0169(7) Uani 1 1 d . A .
H5A H -0.1660 0.9102 0.0783 0.020 Uiso 1 1 calc R . .
C6 C 0.0801(5) 0.8319(3) 0.0155(3) 0.0178(7) Uani 1 1 d . . .
C7 C 0.6459(5) 0.7830(3) 0.3837(4) 0.0216(8) Uani 1 1 d . . .
C9 C 0.5092(6) 0.6126(4) 0.5145(4) 0.0265(8) Uani 1 1 d DU A 1
H9A H 0.6454 0.5941 0.5424 0.032 Uiso 1 1 calc R A 1
H9B H 0.4319 0.5961 0.5944 0.032 Uiso 1 1 calc R A 1
N5 N 0.5748(16) 0.5101(8) 0.3073(9) 0.020(2) Uani 0.465(15) 1 d P A 1
N6 N 0.2908(18) 0.4365(9) 0.2448(12) 0.025(2) Uani 0.465(15) 1 d P A 1
H6 H 0.2007 0.3980 0.1956 0.030 Uiso 0.465(15) 1 calc PR A 1
C10 C 0.4398(18) 0.5393(9) 0.3927(8) 0.0269(11) Uani 0.465(15) 1 d PDU A 1
C11 C 0.2650(19) 0.4994(11) 0.3637(13) 0.022(3) Uani 0.465(15) 1 d P A 1
H11A H 0.1518 0.5107 0.4114 0.026 Uiso 0.465(15) 1 calc PR A 1
C12 C 0.473(3) 0.4440(10) 0.2176(10) 0.022(3) Uani 0.465(15) 1 d P A 1
H12A H 0.5257 0.4060 0.1419 0.027 Uiso 0.465(15) 1 calc PR A 1
C9* C 0.5092(6) 0.6126(4) 0.5145(4) 0.0265(8) Uani 0.00 1 d P A 2
H9C H 0.6305 0.6015 0.5733 0.032 Uiso 0.00 1 calc PR A 2
H9D H 0.4016 0.5924 0.5716 0.032 Uiso 0.00 1 calc PR A 2
N5* N 0.3345(14) 0.4821(8) 0.3285(10) 0.024(2) Uani 0.535(15) 1 d P A 2
N6* N 0.5744(17) 0.4053(9) 0.2197(6) 0.032(2) Uani 0.535(15) 1 d P A 2
H6* H 0.6361 0.3635 0.1613 0.039 Uiso 0.535(15) 1 calc PR A 2
C10* C 0.5078(16) 0.5301(7) 0.3945(8) 0.0263(11) Uani 0.535(15) 1 d PDU A 2
C11* C 0.6559(18) 0.4782(9) 0.3225(10) 0.025(2) Uani 0.535(15) 1 d P A 2
H11B H 0.7900 0.4912 0.3415 0.030 Uiso 0.535(15) 1 calc PR A 2
C12* C 0.382(3) 0.4116(11) 0.2276(10) 0.029(3) Uani 0.535(15) 1 d P A 2
H12B H 0.2908 0.3706 0.1683 0.034 Uiso 0.535(15) 1 calc PR A 2
O1W O -0.0423(5) 1.1722(3) 0.3492(3) 0.0379(8) Uani 1 1 d . . .
H1WA H -0.033(7) 1.218(5) 0.274(5) 0.046(14) Uiso 1 1 d . . .
H1WB H 0.023(9) 1.198(5) 0.406(6) 0.07(2) Uiso 1 1 d . . .
O2W O 0.9500(8) 0.4578(6) 0.4392(6) 0.0377(15) Uani 0.50 1 d P . .

loop_
_atom_site_aniso_label
_atom_site_aniso_U_11
_atom_site_aniso_U_22
_atom_site_aniso_U_33
_atom_site_aniso_U_23
_atom_site_aniso_U_13
_atom_site_aniso_U_12
Cu1 0.01266(18) 0.0197(2) 0.01749(18) 0.0034(2) 0.00264(13) -0.0003(2)
O1 0.0166(11) 0.0207(15) 0.0183(11) 0.0058(9) 0.0010(10) 0.0006(9)
O2 0.0169(13) 0.0382(17) 0.0339(14) 0.0167(13) -0.0002(11) 0.0005(12)
O3 0.0193(13) 0.0225(15) 0.0237(13) -0.0075(11) 0.0005(10) 0.0048(11)
O4 0.0315(14) 0.0337(17) 0.0181(12) -0.0028(11) 0.0016(11) 0.0022(12)
N1 0.0095(13) 0.0166(15) 0.0192(14) 0.0002(12) 0.0017(12) -0.0002(11)
N2 0.0160(14) 0.0178(16) 0.0240(18) 0.0031(13) 0.0073(13) -0.0033(12)
N3 0.0144(13) 0.0185(17) 0.0175(13) 0.0042(11) 0.0023(11) -0.0028(11)
C8 0.0187(18) 0.040(3) 0.0214(18) 0.0126(17) 0.0022(15) -0.0050(18)
C8* 0.0187(18) 0.040(3) 0.0214(18) 0.0126(17) 0.0022(15) -0.0050(18)
C1 0.0154(16) 0.0180(18) 0.0198(16) 0.0015(14) 0.0029(14) -0.0025(14)
C2 0.0201(17) 0.0157(18) 0.0195(16) 0.0013(14) 0.0025(14) -0.0005(14)
C3 0.0186(17) 0.0148(18) 0.0146(15) 0.0002(13) 0.0027(14) -0.0004(14)
C4 0.0173(17) 0.0170(19) 0.0216(17) 0.0048(14) 0.0006(14) -0.0013(14)
C5 0.0145(15) 0.021(2) 0.0148(14) 0.0041(12) -0.0010(13) -0.0001(12)
C6 0.0157(17) 0.0194(18) 0.0187(16) -0.0007(14) 0.0029(14) -0.0023(14)
C7 0.0195(18) 0.027(2) 0.0186(17) 0.0006(15) -0.0008(14) -0.0055(15)
C9 0.0218(17) 0.035(2) 0.0216(15) 0.0144(15) -0.0049(14) -0.0133(18)
N5 0.019(5) 0.018(5) 0.022(4) 0.008(3) -0.007(4) 0.000(4)
N6 0.022(6) 0.024(5) 0.028(5) 0.005(4) -0.010(5) -0.007(4)
C10 0.021(2) 0.035(2) 0.0229(18) 0.0150(18) -0.008(2) -0.015(2)
C11 0.021(6) 0.022(5) 0.024(6) 0.010(4) 0.007(4) -0.006(4)
C12 0.029(8) 0.013(6) 0.027(5) -0.003(4) 0.011(5) 0.006(5)
C9* 0.0218(17) 0.035(2) 0.0216(15) 0.0144(15) -0.0049(14) -0.0133(18)
N5* 0.019(5) 0.029(4) 0.022(5) 0.001(3) -0.002(4) -0.011(4)
N6* 0.047(5) 0.027(5) 0.024(3) -0.006(3) 0.014(3) -0.004(5)
C10* 0.021(2) 0.035(2) 0.0219(17) 0.0152(17) -0.009(2) -0.017(2)
C11* 0.025(5) 0.027(5) 0.024(4) 0.003(4) 0.000(4) -0.001(4)
C12* 0.030(7) 0.038(9) 0.017(3) -0.005(4) 0.003(4) -0.012(7)
O1W 0.0459(19) 0.044(2) 0.0225(15) 0.0016(14) -0.0023(15) -0.0181(16)
O2W 0.028(3) 0.057(4) 0.030(3) 0.009(3) 0.007(2) 0.000(3)

loop_
_atom_type_symbol
_atom_type_description
_atom_type_scat_dispersion_real
_atom_type_scat_dispersion_imag
_atom_type_scat_source
C C 0.0033 0.0016 'International Tables Vol C Tables 4.2.6.8 and 6.1.1.4'
H H 0.0000 0.0000 'International Tables Vol C Tables 4.2.6.8 and 6.1.1.4'
O O 0.0106 0.0060 'International Tables Vol C Tables 4.2.6.8 and 6.1.1.4'
N N 0.0061 0.0033 'International Tables Vol C Tables 4.2.6.8 and 6.1.1.4'
Cu Cu 0.3201 1.2651 'International Tables Vol C Tables 4.2.6.8 and 6.1.1.4'

loop_
_geom_angle_atom_site_label_1
_geom_angle_atom_site_label_2
_geom_angle_atom_site_label_3
_geom_angle
_geom_angle_site_symmetry_1
_geom_angle_site_symmetry_3
_geom_angle_publ_flag
O1 Cu1 N4 84.6(2) . . ?
O1 Cu1 N1 92.08(10) . . ?
N4 Cu1 N1 165.4(2) . . ?
O1 Cu1 N3 177.96(12) . . ?
N4 Cu1 N3 94.8(2) . . ?
N1 Cu1 N3 89.03(11) . . ?
O1 Cu1 N4* 82.52(18) . . ?
N4 Cu1 N4* 13.6(2) . . ?
N1 Cu1 N4* 174.56(19) . . ?
N3 Cu1 N4* 96.39(19) . . ?
O1 Cu1 O3 101.54(9) . . ?
N4 Cu1 O3 101.7(2) . . ?
N1 Cu1 O3 92.85(11) . . ?
N3 Cu1 O3 76.69(10) . . ?
N4* Cu1 O3 88.9(2) . . ?
C7 O1 Cu1 116.8(2) . . ?
C6 O3 Cu1 106.1(2) . . ?
C1 N1 C3 106.1(3) . . ?
C1 N1 Cu1 126.3(2) . . ?
C3 N1 Cu1 127.1(2) . . ?
C1 N2 C2 107.9(3) . . ?
C5 N3 Cu1 107.47(19) . . ?
N4 C8 C9 118.8(4) . . ?
N4 C8 C7 109.6(4) . . ?
C9 C8 C7 114.1(3) . . ?
C8 N4 Cu1 111.9(4) . . ?
N1 C1 N2 111.1(3) . . ?
C3 C2 N2 107.0(3) . . ?
C2 C3 N1 107.9(3) . . ?
C2 C3 C4 129.1(3) . . ?
N1 C3 C4 122.9(3) . . ?
C3 C4 C5 113.6(3) . . ?
N3 C5 C6 111.6(3) . . ?
N3 C5 C4 109.5(3) . . ?
C6 C5 C4 109.8(3) . . ?
O4 C6 O3 125.3(3) . . ?
O4 C6 C5 117.2(3) . . ?
O3 C6 C5 117.5(3) . . ?
O2 C7 O1 123.6(3) . . ?
O2 C7 C8 119.4(3) . . ?
O1 C7 C8 117.0(3) . . ?
C10 C9 C8 110.7(5) . . ?
C12 N5 C10 100.6(9) . . ?
C12 N6 C11 108.4(9) . . ?
C11 C10 N5 117.4(8) . . ?
C11 C10 C9 127.4(9) . . ?
N5 C10 C9 115.2(8) . . ?
C10 C11 N6 100.9(9) . . ?
N6 C12 N5 112.7(9) . . ?
C12* N5* C10* 108.6(8) . . ?
C12* N6* C11* 106.2(8) . . ?
C11* C10* N5* 103.5(6) . . ?
N6* C11* C10* 109.6(8) . . ?
N5* C12* N6* 112.0(10) . . ?

loop_
_geom_bond_atom_site_label_1
_geom_bond_atom_site_label_2
_geom_bond_distance
_geom_bond_site_symmetry_2
_geom_bond_publ_flag
Cu1 O1 1.957(2) . ?
Cu1 N4 1.966(6) . ?
Cu1 N1 1.984(3) . ?
Cu1 N3 2.003(3) . ?
Cu1 N4* 2.034(6) . ?
Cu1 O3 2.277(2) . ?
O1 C7 1.282(4) . ?
O2 C7 1.237(4) . ?
O3 C6 1.266(4) . ?
O4 C6 1.251(4) . ?
N1 C1 1.328(4) . ?
N1 C3 1.398(4) . ?
N2 C1 1.331(5) . ?
N2 C2 1.373(5) . ?
N3 C5 1.478(4) . ?
C8 N4 1.505(7) . ?
C8 C9 1.530(6) . ?
C8 C7 1.536(5) . ?
C2 C3 1.361(5) . ?
C3 C4 1.493(5) . ?
C4 C5 1.529(5) . ?
C5 C6 1.521(5) . ?
C9 C10 1.501(7) . ?
N5 C12 1.323(14) . ?
N5 C10 1.339(12) . ?
N6 C12 1.317(13) . ?
N6 C11 1.383(15) . ?
C10 C11 1.313(14) . ?
N5* C12* 1.333(14) . ?
N5* C10* 1.435(11) . ?
N6* C12* 1.350(14) . ?
N6* C11* 1.394(11) . ?
C10* C11* 1.420(11) . ?

loop_
_geom_hbond_atom_site_label_D
_geom_hbond_atom_site_label_H
_geom_hbond_atom_site_label_A
_geom_hbond_distance_DH
_geom_hbond_distance_HA
_geom_hbond_distance_DA
_geom_hbond_angle_DHA
_geom_hbond_site_symmetry_A
N3 H3A O2 0.92 2.11 3.028(4) 173.2 1_455
N3 H3B O1W 0.92 2.22 3.137(5) 172.1 .
O1W H1WA O4 0.90(5) 1.97(5) 2.869(4) 176(4) 2
O1W H1WB O2 0.75(6) 2.14(6) 2.879(4) 170(6) 2_656
N2 H2B O3 0.88 1.82 2.692(4) 174.2 2_655
